data_1530716
loop_
_publ_author_name
'Schaller, H.U.'
'Kemmler-Sack, S.'
'Ehmann, A.'

_publ_section_title
;
 System Ba Ir1-x Cox O3-y
;
_journal_name_full 'Journal of the Less-Common Metals'
_journal_page_first 299
_journal_page_last 315
_journal_volume 97
_journal_year 1984
_chemical_formula_sum 'Ba Co0.5 Ir0.5 O3'
_chemical_name_systematic 'Ba Ir.5 Co.5 O3'
_space_group_IT_number 166
_symmetry_space_group_name_Hall '-R 3 2"'
_symmetry_space_group_name_H-M 'R -3 m :H'
_cell_angle_alpha 90
_cell_angle_beta 90
_cell_angle_gamma 120
_cell_formula_units_Z 12
_cell_length_a 5.721
_cell_length_b 5.721
_cell_length_c 28.41
_cell_volume 805.278
_citation_journal_id_ASTM JCOMAH
_cod_data_source_file Schaller_JCOMAH_1984_994.cif
_cod_data_source_block Ba1Co0.5Ir0.5O3
_cod_original_cell_volume 805.2779
_cod_original_formula_sum 'Ba1 Co0.5 Ir0.5 O3'
_cod_database_code 1530716

loop_
_symmetry_equiv_pos_as_xyz
x,y,z
-y,x-y,z
-x+y,-x,z
y,x,-z
-x,-x+y,-z
x-y,-y,-z
-x,-y,-z
y,-x+y,-z
x-y,x,-z
-y,-x,z
x,x-y,z
-x+y,y,z
x+2/3,y+1/3,z+1/3
-y+2/3,x-y+1/3,z+1/3
-x+y+2/3,-x+1/3,z+1/3
y+2/3,x+1/3,-z+1/3
-x+2/3,-x+y+1/3,-z+1/3
x-y+2/3,-y+1/3,-z+1/3
-x+2/3,-y+1/3,-z+1/3
y+2/3,-x+y+1/3,-z+1/3
x-y+2/3,x+1/3,-z+1/3
-y+2/3,-x+1/3,z+1/3
x+2/3,x-y+1/3,z+1/3
-x+y+2/3,y+1/3,z+1/3
x+1/3,y+2/3,z+2/3
-y+1/3,x-y+2/3,z+2/3
-x+y+1/3,-x+2/3,z+2/3
y+1/3,x+2/3,-z+2/3
-x+1/3,-x+y+2/3,-z+2/3
x-y+1/3,-y+2/3,-z+2/3
-x+1/3,-y+2/3,-z+2/3
y+1/3,-x+y+2/3,-z+2/3
x-y+1/3,x+2/3,-z+2/3
-y+1/3,-x+2/3,z+2/3
x+1/3,x-y+2/3,z+2/3
-x+y+1/3,y+2/3,z+2/3

loop_
_atom_site_label
_atom_site_type_symbol
_atom_site_fract_x
_atom_site_fract_y
_atom_site_fract_z
_atom_site_occupancy
_atom_site_U_iso_or_equiv
Ir1 Ir+4 0 0 0.412 0.9 0.0
O1 O-2 0.1667 0.8333 0.625 1 0.0
Ba1 Ba+2 0 0 0.288 1 0.0
Co1 Co+4 0 0 0.412 0.1 0.0
O2 O-2 0.1667 0.8333 0.4583 1 0.0
Ba2 Ba+2 0 0 0.127 1 0.0
Co2 Co+4 0 0 0.5 0.83 0.0
Ir2 Ir+4 0 0 0.5 0.17 0.0
Co3 Co+4 0 0 0 1 0.0
